data_7713120
loop_
_publ_author_name
'Kong, Lingyu'
'Chou, Yajie'
'ALBALAT, Muriel'
'Jean, Marion'
'Vanthuyne, Nicolas'
'Nava, Paola'
'Humbel, St\'ephane'
'Clavier, Herv\'e'

_publ_section_title
;
 C2-Symmetric Atropisomeric N-Heterocyclic Carbene-Palladium(II)
 Complexes: Synthesis, Chiral Resolution and Application in
 enantioselective \a-Arylation of Amides
;
_journal_name_full 'Dalton Transactions'
_journal_paper_doi 10.1039/D3DT01182H
_journal_year 2023
_chemical_formula_moiety 'C45 H39 F2 N2, B F4'
_chemical_formula_sum 'C45 H38 B F6 N2'
_chemical_formula_weight 731.58
_space_group_crystal_system monoclinic
_space_group_IT_number 14
_space_group_name_Hall '-P 2ybc'
_space_group_name_H-M_alt 'P 1 21/c 1'
_atom_sites_solution_hydrogens geom
_audit_creation_date 2019-02-11
_audit_creation_method
;
Olex2 1.2
(compiled 2018.05.29 svn.r3510 for OlexSys, GUI svn.r5506)
;
_audit_update_record
;
2023-03-20 deposited with the CCDC.	2023-05-08 downloaded from the CCDC.
;
_cell_angle_alpha 90
_cell_angle_beta 118.570(10)
_cell_angle_gamma 90
_cell_formula_units_Z 4
_cell_length_a 16.4939(14)
_cell_length_b 17.6838(6)
_cell_length_c 16.9141(11)
_cell_measurement_reflns_used 1829
_cell_measurement_temperature 295
_cell_measurement_theta_max 66.8010
_cell_measurement_theta_min 3.8730
_cell_volume 4332.7(6)
_computing_cell_refinement 'CrysAlisPro 1.171.39.46 (Rigaku OD, 2018)'
_computing_data_collection 'CrysAlisPro 1.171.39.46 (Rigaku OD, 2018)'
_computing_data_reduction 'CrysAlisPro 1.171.39.46 (Rigaku OD, 2018)'
_computing_molecular_graphics 'Olex2 (Dolomanov et al., 2009)'
_computing_publication_material 'Olex2 (Dolomanov et al., 2009)'
_computing_structure_refinement 'ShelXL (Sheldrick, 2015)'
_computing_structure_solution 'SHELXT 2014/5 (Sheldrick, 2014)'
_diffrn_ambient_temperature 295
_diffrn_detector 'CCD plate'
_diffrn_detector_area_resol_mean 5.3048
_diffrn_detector_type AtlasS2
_diffrn_measured_fraction_theta_full 0.985
_diffrn_measured_fraction_theta_max 0.978
_diffrn_measurement_details
;
List of Runs (angles in degrees, time in seconds):

  # Type    Start    End  Width  t~exp~   \w     \q     \k     \f   Frames
#--------------------------------------------------------------------------
  1  \w     68.00 103.00   1.00    2.50    --    0.00 178.00   0.00   35
  2  \w     36.00  91.00   1.00    2.50    --    0.00  57.00 -90.00   55
  3  \w     58.00  90.00   1.00    2.50    --    0.00 178.00 -90.00   32
  4  \w    -15.00  20.00   1.00    2.50    --    0.00  57.00 -90.00   35
  5  \w   -151.00 -80.00   1.00    2.50    --  -53.50 -94.00  30.00   71
  6  \w   -133.00 -82.00   1.00    2.50    --  -53.50 -94.00 120.00   51
  7  \w   -134.00 -86.00   1.00    2.50    --  -53.50 -94.00 -30.00   48
  8  \w    107.00 149.00   1.00    2.50    --   53.50 125.00  30.00   42
  9  \w     94.00 149.00   1.00    2.50    --   53.50 125.00-180.00   55
 10  \w     97.00 124.00   1.00    2.50    --   53.50 125.00 -30.00   27
 11  \w     95.00 149.00   1.00    2.50    --   53.50 125.00  90.00   54
 12  \w     61.00 174.00   1.00   45.00    --  107.00  38.00 -30.00  113
 13  \w    142.00 176.00   1.00   45.00    --  107.00  38.00 150.00   34
 14  \w     61.00  86.00   1.00   45.00    --  107.00  38.00 150.00   25
 15  \w    148.00 175.00   1.00   45.00    --  107.00  77.00 120.00   27
 16  \w     73.00 100.00   1.00   45.00    --  107.00  77.00 120.00   27
 17  \w    109.00 137.00   1.00   45.00    --  107.00 111.00 -30.00   28
 18  \w     12.00 153.00   1.00   45.00    --  107.00 -50.00 120.00  141
 19  \w     12.00  82.00   1.00   45.00    --  107.00-111.00 120.00   70
 20  \w     51.00 139.00   1.00   45.00    --  107.00 -63.00-150.00   88
;
_diffrn_measurement_device 'four-circle diffractometer'
_diffrn_measurement_device_type 'SuperNova, Dual, Cu at home/near, AtlasS2'
_diffrn_measurement_method '\w scans'
_diffrn_orient_matrix_type 'CrysAlisPro convention (1999,Acta A55,543-557)'
_diffrn_orient_matrix_UB_11 -0.0493606000
_diffrn_orient_matrix_UB_12 -0.0634116000
_diffrn_orient_matrix_UB_13 0.0229570000
_diffrn_orient_matrix_UB_21 -0.0854441000
_diffrn_orient_matrix_UB_22 0.0090932000
_diffrn_orient_matrix_UB_23 -0.0932881000
_diffrn_orient_matrix_UB_31 0.0399032000
_diffrn_orient_matrix_UB_32 -0.0589756000
_diffrn_orient_matrix_UB_33 -0.0390167000
_diffrn_radiation_monochromator mirror
_diffrn_radiation_probe x-ray
_diffrn_radiation_type CuK\a
_diffrn_radiation_wavelength 1.54184
_diffrn_reflns_av_R_equivalents 0.0535
_diffrn_reflns_av_unetI/netI 0.1139
_diffrn_reflns_Laue_measured_fraction_full 0.985
_diffrn_reflns_Laue_measured_fraction_max 0.978
_diffrn_reflns_limit_h_max 19
_diffrn_reflns_limit_h_min -15
_diffrn_reflns_limit_k_max 18
_diffrn_reflns_limit_k_min -21
_diffrn_reflns_limit_l_max 20
_diffrn_reflns_limit_l_min -20
_diffrn_reflns_number 14465
_diffrn_reflns_point_group_measured_fraction_full 0.985
_diffrn_reflns_point_group_measured_fraction_max 0.978
_diffrn_reflns_theta_full 67.684
_diffrn_reflns_theta_max 68.234
_diffrn_reflns_theta_min 3.051
_diffrn_source 'micro-focus sealed X-ray tube'
_diffrn_source_type 'SuperNova (Cu) X-ray Source'
_exptl_absorpt_coefficient_mu 0.687
_exptl_absorpt_correction_T_max 1.00000
_exptl_absorpt_correction_T_min 0.65845
_exptl_absorpt_correction_type multi-scan
_exptl_absorpt_process_details
;
CrysAlisPro 1.171.39.46 (Rigaku Oxford Diffraction, 2018)
Empirical absorption correction using spherical harmonics,
 implemented in SCALE3 ABSPACK scaling algorithm.
;
_exptl_crystal_colour colourless
_exptl_crystal_colour_primary colourless
_exptl_crystal_density_diffrn 1.122
_exptl_crystal_description plate
_exptl_crystal_F_000 1524
_exptl_crystal_size_max 0.3
_exptl_crystal_size_mid 0.3
_exptl_crystal_size_min 0.02
_refine_diff_density_max 0.240
_refine_diff_density_min -0.228
_refine_diff_density_rms 0.054
_refine_ls_extinction_method none
_refine_ls_goodness_of_fit_ref 1.034
_refine_ls_hydrogen_treatment constr
_refine_ls_matrix_type full
_refine_ls_number_parameters 491
_refine_ls_number_reflns 7751
_refine_ls_number_restraints 0
_refine_ls_restrained_S_all 1.034
_refine_ls_R_factor_all 0.1782
_refine_ls_R_factor_gt 0.0986
_refine_ls_shift/su_max 0.000
_refine_ls_shift/su_mean 0.000
_refine_ls_structure_factor_coef Fsqd
_refine_ls_weighting_details 'w=1/[\s^2^(Fo^2^)+(0.1498P)^2^] where P=(Fo^2^+2Fc^2^)/3'
_refine_ls_weighting_scheme calc
_refine_ls_wR_factor_gt 0.2795
_refine_ls_wR_factor_ref 0.3322
_reflns_Friedel_coverage 0.000
_reflns_number_gt 3173
_reflns_number_total 7751
_reflns_threshold_expression 'I > 2\s(I)'
_cod_data_source_file d3dt01182h2.cif
_cod_data_source_block lk4077diamaj
_cod_database_code 7713120
_shelx_shelxl_version_number 2016/4
_chemical_oxdiff_formula 'c45 h33 b1 f6 n2'
_shelx_space_group_comment
;
The symmetry employed for this shelxl refinement is uniquely defined
by the following loop, which should always be used as a source of
symmetry information in preference to the above space-group names.
They are only intended as comments.
;
_shelx_estimated_absorpt_t_max 0.986
_shelx_estimated_absorpt_t_min 0.820
_reflns_odcompleteness_completeness 99.39
_reflns_odcompleteness_iscentric 1
_reflns_odcompleteness_theta 64.99
_olex2_refinement_description
;
1. Fixed Uiso
 At 1.2 times of:
  All C(H) groups
 At 1.5 times of:
  All C(H,H,H) groups
2.a Ternary CH refined with riding coordinates:
 C12(H12), C32(H32)
2.b Aromatic/amide H refined with riding coordinates:
 C4AA(H4AA), C8(H8), C10(H10), C14(H14), C15(H15), C16(H16), C17(H17),
 C18(H18), C20(H20), C21(H21), C22(H22), C23(H23), C24(H24), C28(H28), C30(H30),
  C34(H34), C35(H35), C36(H36), C37(H37), C38(H38), C40(H40), C41(H41),
 C42(H42), C43(H43), C44(H44)
2.c Idealised Me refined as rotating group:
 C4(H4A,H4B,H4C), C5(H5A,H5B,H5C), C25(H25A,H25B,H25C), C45(H45A,H45B,H45C)
;
_olex2_submission_special_instructions 'No special instructions were received'
_oxdiff_exptl_absorpt_empirical_details
;
Empirical correction (ABSPACK) includes:
- Absorption correction using spherical harmonics
- Frame scaling
;
_oxdiff_exptl_absorpt_empirical_full_max 1.573
_oxdiff_exptl_absorpt_empirical_full_min 0.609

loop_
_space_group_symop_operation_xyz
'x, y, z'
'-x, y+1/2, -z+1/2'
'-x, -y, -z'
'x, -y-1/2, z-1/2'

loop_
_atom_site_label
_atom_site_type_symbol
_atom_site_fract_x
_atom_site_fract_y
_atom_site_fract_z
_atom_site_U_iso_or_equiv
_atom_site_adp_type
_atom_site_occupancy
_atom_site_site_symmetry_order
_atom_site_calc_flag
_atom_site_refinement_flags_posn
_atom_site_refinement_flags_adp
_atom_site_refinement_flags_occupancy
_atom_site_disorder_assembly
_atom_site_disorder_group
F1 F 0.5510(3) 0.3481(3) 0.5914(2) 0.1004(14) Uani 1 1 d . . . . .
F2 F 0.5511(3) 0.1166(3) 0.2677(3) 0.0909(12) Uani 1 1 d . . . . .
N1 N 0.5004(3) 0.2735(3) 0.4370(3) 0.0568(11) Uani 1 1 d . . . . .
N2 N 0.5945(3) 0.2026(2) 0.4150(3) 0.0553(11) Uani 1 1 d . . . . .
C2 C 0.5601(5) 0.1596(3) 0.4605(4) 0.0648(14) Uani 1 1 d . . . . .
C3 C 0.5033(4) 0.2025(4) 0.4768(4) 0.0655(14) Uani 1 1 d . . . . .
C4 C 0.5888(5) 0.0796(4) 0.4869(5) 0.0804(19) Uani 1 1 d . . . . .
H4A H 0.564437 0.048519 0.433973 0.121 Uiso 1 1 calc GR . . . .
H4B H 0.565520 0.062394 0.526015 0.121 Uiso 1 1 calc GR . . . .
H4C H 0.654974 0.076507 0.517695 0.121 Uiso 1 1 calc GR . . . .
C4AA C 0.5557(4) 0.2716(3) 0.4019(4) 0.0565(13) Uani 1 1 d . . . . .
H4AA H 0.566570 0.311562 0.372506 0.068 Uiso 1 1 calc R . . . .
C5 C 0.4490(6) 0.1870(5) 0.5255(5) 0.096(2) Uani 1 1 d . . . . .
H5A H 0.485943 0.199240 0.588087 0.144 Uiso 1 1 calc GR . . . .
H5B H 0.432461 0.134421 0.519557 0.144 Uiso 1 1 calc GR . . . .
H5C H 0.394089 0.217297 0.500021 0.144 Uiso 1 1 calc GR . . . .
C6 C 0.4482(4) 0.3390(3) 0.4375(4) 0.0591(13) Uani 1 1 d . . . . .
C7 C 0.4749(5) 0.3756(4) 0.5175(4) 0.0756(18) Uani 1 1 d . . . . .
C8 C 0.4315(5) 0.4381(4) 0.5273(4) 0.0801(19) Uani 1 1 d . . . . .
H8 H 0.452221 0.461781 0.582679 0.096 Uiso 1 1 calc R . . . .
C9 C 0.3562(5) 0.4640(4) 0.4516(5) 0.0734(17) Uani 1 1 d . . . . .
C10 C 0.3283(5) 0.4301(3) 0.3686(4) 0.0641(15) Uani 1 1 d . . . . .
H10 H 0.279101 0.451092 0.317909 0.077 Uiso 1 1 calc R . . . .
C11 C 0.3710(4) 0.3662(3) 0.3584(4) 0.0594(13) Uani 1 1 d . . . . .
C12 C 0.3421(5) 0.3281(3) 0.2682(4) 0.0670(15) Uani 1 1 d . . . . .
H12 H 0.395733 0.331385 0.258034 0.080 Uiso 1 1 calc R . . . .
C13 C 0.2631(5) 0.3693(3) 0.1883(4) 0.0687(15) Uani 1 1 d . . . . .
C14 C 0.2862(6) 0.4149(4) 0.1357(5) 0.091(2) Uani 1 1 d . . . . .
H14 H 0.347610 0.421618 0.150142 0.109 Uiso 1 1 calc R . . . .
C15 C 0.2161(8) 0.4504(5) 0.0611(6) 0.109(3) Uani 1 1 d . . . . .
H15 H 0.231289 0.480183 0.024707 0.131 Uiso 1 1 calc R . . . .
C16 C 0.1276(8) 0.4428(5) 0.0403(6) 0.113(3) Uani 1 1 d . . . . .
H16 H 0.081632 0.467308 -0.009791 0.136 Uiso 1 1 calc R . . . .
C17 C 0.1056(7) 0.3994(5) 0.0925(7) 0.110(3) Uani 1 1 d . . . . .
H17 H 0.044163 0.394729 0.078860 0.132 Uiso 1 1 calc R . . . .
C18 C 0.1738(5) 0.3613(4) 0.1668(5) 0.091(2) Uani 1 1 d . . . . .
H18 H 0.157477 0.330403 0.201419 0.109 Uiso 1 1 calc R . . . .
C19 C 0.3228(5) 0.2443(4) 0.2694(5) 0.0796(19) Uani 1 1 d . . . . .
C20 C 0.3561(7) 0.1942(4) 0.2299(7) 0.110(3) Uani 1 1 d . . . . .
H20 H 0.389544 0.212669 0.202726 0.132 Uiso 1 1 calc R . . . .
C21 C 0.3417(8) 0.1179(6) 0.2292(10) 0.140(5) Uani 1 1 d . . . . .
H21 H 0.362711 0.084738 0.200335 0.168 Uiso 1 1 calc R . . . .
C22 C 0.2960(8) 0.0927(5) 0.2719(10) 0.133(4) Uani 1 1 d . . . . .
H22 H 0.288509 0.040813 0.274353 0.159 Uiso 1 1 calc R . . . .
C23 C 0.2602(6) 0.1388(6) 0.3117(9) 0.137(4) Uani 1 1 d . . . . .
H23 H 0.227816 0.119086 0.339308 0.164 Uiso 1 1 calc R . . . .
C24 C 0.2739(6) 0.2192(5) 0.3098(7) 0.106(3) Uani 1 1 d . . . . .
H24 H 0.249914 0.252849 0.335581 0.128 Uiso 1 1 calc R . . . .
C25 C 0.3047(6) 0.5326(4) 0.4572(5) 0.095(2) Uani 1 1 d . . . . .
H25A H 0.318171 0.540124 0.518476 0.143 Uiso 1 1 calc GR . . . .
H25B H 0.239534 0.524894 0.420148 0.143 Uiso 1 1 calc GR . . . .
H25C H 0.323604 0.576264 0.436505 0.143 Uiso 1 1 calc GR . . . .
C26 C 0.6635(4) 0.1822(3) 0.3913(3) 0.0505(12) Uani 1 1 d . . . . .
C27 C 0.6402(4) 0.1381(3) 0.3153(4) 0.0659(15) Uani 1 1 d . . . . .
C28 C 0.7027(5) 0.1163(4) 0.2889(4) 0.0724(17) Uani 1 1 d . . . . .
H28 H 0.684780 0.086568 0.237858 0.087 Uiso 1 1 calc R . . . .
C29 C 0.7938(5) 0.1393(4) 0.3399(4) 0.0693(16) Uani 1 1 d . . . . .
C30 C 0.8177(5) 0.1844(3) 0.4151(4) 0.0648(15) Uani 1 1 d . . . . .
H30 H 0.878393 0.200799 0.448291 0.078 Uiso 1 1 calc R . . . .
C31 C 0.7545(4) 0.2053(3) 0.4419(3) 0.0520(12) Uani 1 1 d . . . . .
C32 C 0.7841(4) 0.2491(3) 0.5295(4) 0.0630(14) Uani 1 1 d . . . . .
H32 H 0.731779 0.281811 0.518597 0.076 Uiso 1 1 calc R . . . .
C33 C 0.8656(5) 0.3022(3) 0.5538(4) 0.0652(15) Uani 1 1 d . . . . .
C34 C 0.8540(6) 0.3631(4) 0.4993(5) 0.085(2) Uani 1 1 d . . . . .
H34 H 0.798465 0.369936 0.446781 0.102 Uiso 1 1 calc R . . . .
C35 C 0.9261(8) 0.4151(5) 0.5230(7) 0.108(3) Uani 1 1 d . . . . .
H35 H 0.917170 0.457542 0.487251 0.130 Uiso 1 1 calc R . . . .
C36 C 1.0087(8) 0.4042(7) 0.5973(8) 0.134(4) Uani 1 1 d . . . . .
H36 H 1.057368 0.437522 0.611375 0.161 Uiso 1 1 calc R . . . .
C37 C 1.0191(8) 0.3449(7) 0.6500(8) 0.145(5) Uani 1 1 d . . . . .
H37 H 1.075319 0.337794 0.701647 0.173 Uiso 1 1 calc R . . . .
C38 C 0.9489(6) 0.2939(5) 0.6300(6) 0.104(3) Uani 1 1 d . . . . .
H38 H 0.958162 0.253508 0.668560 0.125 Uiso 1 1 calc R . . . .
C39 C 0.7961(5) 0.1969(4) 0.6041(4) 0.0682(16) Uani 1 1 d . . . . .
C40 C 0.7585(6) 0.2145(5) 0.6589(5) 0.096(2) Uani 1 1 d . . . . .
H40 H 0.724887 0.259102 0.648126 0.115 Uiso 1 1 calc R . . . .
C41 C 0.7685(10) 0.1685(7) 0.7297(7) 0.135(5) Uani 1 1 d . . . . .
H41 H 0.743186 0.182045 0.766398 0.163 Uiso 1 1 calc R . . . .
C42 C 0.8165(9) 0.1031(7) 0.7435(6) 0.138(5) Uani 1 1 d . . . . .
H42 H 0.822287 0.071356 0.789750 0.165 Uiso 1 1 calc R . . . .
C43 C 0.8580(8) 0.0811(6) 0.6915(6) 0.124(4) Uani 1 1 d . . . . .
H43 H 0.891999 0.036721 0.703278 0.149 Uiso 1 1 calc R . . . .
C44 C 0.8453(6) 0.1300(4) 0.6200(5) 0.092(2) Uani 1 1 d . . . . .
H44 H 0.870505 0.116952 0.583052 0.110 Uiso 1 1 calc R . . . .
C45 C 0.8649(6) 0.1156(5) 0.3120(5) 0.093(2) Uani 1 1 d . . . . .
H45A H 0.889831 0.067186 0.337745 0.139 Uiso 1 1 calc GR . . . .
H45B H 0.913653 0.152339 0.333097 0.139 Uiso 1 1 calc GR . . . .
H45C H 0.836106 0.112394 0.247580 0.139 Uiso 1 1 calc GR . . . .
F3 F 0.5502(5) 0.4516(3) 0.1828(3) 0.135(2) Uani 1 1 d . . . . .
F4 F 0.6614(5) 0.4327(5) 0.3202(4) 0.158(3) Uani 1 1 d . . . . .
F5 F 0.5615(6) 0.3406(3) 0.2457(4) 0.169(3) Uani 1 1 d . . . . .
F6 F 0.5225(4) 0.4383(3) 0.3012(4) 0.127(2) Uani 1 1 d . . . . .
B51 B 0.5706(8) 0.4180(5) 0.2581(6) 0.084(2) Uani 1 1 d . . . . .

loop_
_atom_site_aniso_label
_atom_site_aniso_U_11
_atom_site_aniso_U_22
_atom_site_aniso_U_33
_atom_site_aniso_U_23
_atom_site_aniso_U_13
_atom_site_aniso_U_12
F1 0.106(3) 0.120(3) 0.061(2) -0.007(2) 0.029(2) 0.025(3)
F2 0.092(3) 0.103(3) 0.074(2) -0.026(2) 0.036(2) -0.012(2)
N1 0.072(3) 0.056(2) 0.052(2) 0.0002(19) 0.037(2) -0.002(2)
N2 0.074(3) 0.047(2) 0.051(2) 0.0031(18) 0.034(2) 0.001(2)
C2 0.073(4) 0.058(3) 0.069(3) 0.000(3) 0.037(3) -0.005(3)
C3 0.071(4) 0.072(4) 0.063(3) 0.006(3) 0.040(3) -0.002(3)
C4 0.093(5) 0.061(4) 0.093(5) 0.011(3) 0.050(4) 0.000(3)
C4AA 0.063(3) 0.052(3) 0.065(3) 0.007(2) 0.040(3) -0.001(3)
C5 0.101(6) 0.107(6) 0.105(5) 0.041(5) 0.070(5) 0.016(5)
C6 0.066(3) 0.057(3) 0.065(3) 0.003(3) 0.040(3) 0.006(3)
C7 0.089(5) 0.088(4) 0.062(3) 0.003(3) 0.047(3) 0.012(4)
C8 0.093(5) 0.094(5) 0.066(4) -0.012(3) 0.048(4) 0.002(4)
C9 0.093(5) 0.064(3) 0.083(4) -0.016(3) 0.058(4) -0.004(3)
C10 0.087(4) 0.052(3) 0.072(3) 0.008(3) 0.053(3) 0.007(3)
C11 0.071(4) 0.055(3) 0.062(3) 0.003(3) 0.041(3) -0.004(3)
C12 0.091(5) 0.047(3) 0.070(3) -0.001(3) 0.044(3) 0.003(3)
C13 0.079(4) 0.057(3) 0.064(3) -0.005(3) 0.029(3) 0.008(3)
C14 0.110(6) 0.073(4) 0.081(4) 0.008(4) 0.038(4) -0.004(4)
C15 0.135(8) 0.080(5) 0.093(5) 0.030(4) 0.039(6) 0.005(5)
C16 0.117(8) 0.072(5) 0.100(6) 0.011(4) 0.010(6) 0.017(5)
C17 0.100(7) 0.098(6) 0.110(6) 0.009(5) 0.032(5) 0.019(5)
C18 0.079(5) 0.079(5) 0.092(5) 0.003(4) 0.023(4) 0.010(4)
C19 0.068(4) 0.053(3) 0.087(4) 0.003(3) 0.012(3) -0.005(3)
C20 0.118(7) 0.057(4) 0.130(7) -0.029(4) 0.039(6) 0.004(4)
C21 0.121(9) 0.072(6) 0.187(12) -0.036(7) 0.043(9) 0.000(6)
C22 0.106(8) 0.064(5) 0.195(12) 0.001(6) 0.046(8) -0.005(5)
C23 0.073(6) 0.108(7) 0.188(12) 0.028(8) 0.029(7) -0.011(5)
C24 0.085(5) 0.074(5) 0.125(7) 0.025(5) 0.022(5) -0.004(4)
C25 0.120(6) 0.090(5) 0.091(5) -0.023(4) 0.063(5) 0.016(5)
C26 0.069(3) 0.053(3) 0.047(2) 0.001(2) 0.042(3) 0.004(2)
C27 0.074(4) 0.059(3) 0.059(3) 0.002(3) 0.027(3) 0.003(3)
C28 0.100(5) 0.067(3) 0.054(3) -0.004(3) 0.040(3) 0.009(3)
C29 0.081(4) 0.067(3) 0.071(3) 0.011(3) 0.045(3) 0.015(3)
C30 0.081(4) 0.057(3) 0.067(3) 0.003(3) 0.045(3) 0.003(3)
C31 0.061(3) 0.051(3) 0.055(3) 0.007(2) 0.036(3) 0.007(2)
C32 0.066(4) 0.061(3) 0.069(3) -0.004(3) 0.038(3) 0.001(3)
C33 0.077(4) 0.061(3) 0.068(3) -0.016(3) 0.043(3) -0.008(3)
C34 0.112(6) 0.069(4) 0.088(4) -0.004(4) 0.059(5) -0.004(4)
C35 0.149(9) 0.077(5) 0.131(7) 0.009(5) 0.093(7) -0.025(5)
C36 0.124(9) 0.131(9) 0.135(8) -0.006(7) 0.052(7) -0.061(7)
C37 0.115(8) 0.146(10) 0.136(9) 0.012(8) 0.030(7) -0.053(7)
C38 0.087(6) 0.102(6) 0.104(6) 0.022(5) 0.030(5) -0.021(5)
C39 0.077(4) 0.078(4) 0.056(3) -0.014(3) 0.037(3) -0.018(3)
C40 0.117(6) 0.100(6) 0.096(5) -0.019(4) 0.072(5) -0.028(5)
C41 0.225(14) 0.120(8) 0.105(6) -0.039(6) 0.114(9) -0.073(9)
C42 0.216(13) 0.127(8) 0.084(5) -0.009(6) 0.082(7) -0.087(9)
C43 0.152(9) 0.096(6) 0.096(6) 0.018(5) 0.037(6) -0.031(6)
C44 0.123(7) 0.075(4) 0.079(4) 0.007(4) 0.050(5) -0.010(4)
C45 0.102(6) 0.101(5) 0.090(5) -0.012(4) 0.057(5) 0.016(4)
F3 0.220(7) 0.084(3) 0.081(3) 0.013(2) 0.055(4) -0.032(4)
F4 0.122(5) 0.225(8) 0.104(4) 0.005(5) 0.035(4) 0.027(5)
F5 0.369(10) 0.062(3) 0.153(5) -0.002(3) 0.188(6) -0.024(4)
F6 0.165(5) 0.109(4) 0.150(5) -0.037(3) 0.109(5) -0.025(4)
B51 0.121(7) 0.068(4) 0.082(5) 0.016(4) 0.063(5) -0.007(5)

loop_
_atom_type_symbol
_atom_type_description
_atom_type_scat_dispersion_real
_atom_type_scat_dispersion_imag
_atom_type_scat_source
C C 0.0181 0.0091 'International Tables Vol C Tables 4.2.6.8 and 6.1.1.4'
H H 0.0000 0.0000 'International Tables Vol C Tables 4.2.6.8 and 6.1.1.4'
B B 0.0090 0.0039 'International Tables Vol C Tables 4.2.6.8 and 6.1.1.4'
F F 0.0727 0.0534 'International Tables Vol C Tables 4.2.6.8 and 6.1.1.4'
N N 0.0311 0.0180 'International Tables Vol C Tables 4.2.6.8 and 6.1.1.4'

loop_
_geom_angle_atom_site_label_1
_geom_angle_atom_site_label_2
_geom_angle_atom_site_label_3
_geom_angle
_geom_angle_site_symmetry_1
_geom_angle_site_symmetry_3
_geom_angle_publ_flag
C3 N1 C6 126.4(4) . . ?
C4AA N1 C3 108.7(5) . . ?
C4AA N1 C6 124.8(5) . . ?
C2 N2 C26 128.0(5) . . ?
C4AA N2 C2 107.5(5) . . ?
C4AA N2 C26 124.4(4) . . ?
N2 C2 C4 122.1(6) . . ?
C3 C2 N2 108.6(5) . . ?
C3 C2 C4 129.2(6) . . ?
N1 C3 C5 121.9(6) . . ?
C2 C3 N1 105.9(5) . . ?
C2 C3 C5 132.2(6) . . ?
C2 C4 H4A 109.5 . . ?
C2 C4 H4B 109.5 . . ?
C2 C4 H4C 109.5 . . ?
H4A C4 H4B 109.5 . . ?
H4A C4 H4C 109.5 . . ?
H4B C4 H4C 109.5 . . ?
N1 C4AA N2 109.3(5) . . ?
N1 C4AA H4AA 125.4 . . ?
N2 C4AA H4AA 125.4 . . ?
C3 C5 H5A 109.5 . . ?
C3 C5 H5B 109.5 . . ?
C3 C5 H5C 109.5 . . ?
H5A C5 H5B 109.5 . . ?
H5A C5 H5C 109.5 . . ?
H5B C5 H5C 109.5 . . ?
C7 C6 N1 118.3(6) . . ?
C7 C6 C11 119.4(6) . . ?
C11 C6 N1 122.3(5) . . ?
C6 C7 F1 117.1(6) . . ?
C8 C7 F1 118.7(6) . . ?
C8 C7 C6 124.2(7) . . ?
C7 C8 H8 121.6 . . ?
C9 C8 C7 116.8(6) . . ?
C9 C8 H8 121.6 . . ?
C8 C9 C10 121.1(6) . . ?
C8 C9 C25 119.8(6) . . ?
C10 C9 C25 119.1(7) . . ?
C9 C10 H10 118.8 . . ?
C9 C10 C11 122.4(6) . . ?
C11 C10 H10 118.8 . . ?
C6 C11 C12 120.4(5) . . ?
C10 C11 C6 116.1(5) . . ?
C10 C11 C12 123.5(6) . . ?
C11 C12 H12 105.9 . . ?
C11 C12 C13 113.5(5) . . ?
C13 C12 H12 105.9 . . ?
C19 C12 C11 112.7(5) . . ?
C19 C12 H12 105.9 . . ?
C19 C12 C13 112.3(6) . . ?
C14 C13 C12 117.6(7) . . ?
C18 C13 C12 123.0(7) . . ?
C18 C13 C14 119.4(7) . . ?
C13 C14 H14 120.5 . . ?
C13 C14 C15 119.0(9) . . ?
C15 C14 H14 120.5 . . ?
C14 C15 H15 119.2 . . ?
C16 C15 C14 121.5(9) . . ?
C16 C15 H15 119.2 . . ?
C15 C16 H16 120.4 . . ?
C15 C16 C17 119.2(9) . . ?
C17 C16 H16 120.4 . . ?
C16 C17 H17 119.5 . . ?
C16 C17 C18 120.9(10) . . ?
C18 C17 H17 119.5 . . ?
C13 C18 C17 119.9(9) . . ?
C13 C18 H18 120.0 . . ?
C17 C18 H18 120.0 . . ?
C20 C19 C12 119.3(7) . . ?
C24 C19 C12 120.3(7) . . ?
C24 C19 C20 120.4(8) . . ?
C19 C20 H20 118.9 . . ?
C21 C20 C19 122.2(11) . . ?
C21 C20 H20 118.9 . . ?
C20 C21 H21 121.3 . . ?
C22 C21 C20 117.5(11) . . ?
C22 C21 H21 121.3 . . ?
C21 C22 H22 118.1 . . ?
C21 C22 C23 123.7(10) . . ?
C23 C22 H22 118.1 . . ?
C22 C23 H23 120.9 . . ?
C22 C23 C24 118.1(11) . . ?
C24 C23 H23 120.9 . . ?
C19 C24 C23 118.0(11) . . ?
C19 C24 H24 121.0 . . ?
C23 C24 H24 121.0 . . ?
C9 C25 H25A 109.5 . . ?
C9 C25 H25B 109.5 . . ?
C9 C25 H25C 109.5 . . ?
H25A C25 H25B 109.5 . . ?
H25A C25 H25C 109.5 . . ?
H25B C25 H25C 109.5 . . ?
C27 C26 N2 119.8(5) . . ?
C31 C26 N2 121.8(4) . . ?
C31 C26 C27 118.4(5) . . ?
F2 C27 C26 116.8(5) . . ?
F2 C27 C28 120.3(5) . . ?
C28 C27 C26 122.9(6) . . ?
C27 C28 H28 120.7 . . ?
C27 C28 C29 118.6(6) . . ?
C29 C28 H28 120.7 . . ?
C28 C29 C30 119.1(6) . . ?
C28 C29 C45 119.6(6) . . ?
C30 C29 C45 121.3(7) . . ?
C29 C30 H30 119.0 . . ?
C31 C30 C29 122.0(6) . . ?
C31 C30 H30 119.0 . . ?
C26 C31 C32 119.8(4) . . ?
C30 C31 C26 119.0(5) . . ?
C30 C31 C32 121.0(5) . . ?
C31 C32 H32 105.8 . . ?
C33 C32 C31 113.9(4) . . ?
C33 C32 H32 105.8 . . ?
C39 C32 C31 110.8(5) . . ?
C39 C32 H32 105.8 . . ?
C39 C32 C33 114.1(5) . . ?
C34 C33 C32 118.8(6) . . ?
C34 C33 C38 118.0(7) . . ?
C38 C33 C32 123.1(6) . . ?
C33 C34 H34 120.1 . . ?
C33 C34 C35 119.8(8) . . ?
C35 C34 H34 120.1 . . ?
C34 C35 H35 119.6 . . ?
C36 C35 C34 120.7(9) . . ?
C36 C35 H35 119.6 . . ?
C35 C36 H36 120.6 . . ?
C37 C36 C35 118.9(10) . . ?
C37 C36 H36 120.6 . . ?
C36 C37 H37 119.1 . . ?
C36 C37 C38 121.9(11) . . ?
C38 C37 H37 119.1 . . ?
C33 C38 C37 120.6(9) . . ?
C33 C38 H38 119.7 . . ?
C37 C38 H38 119.7 . . ?
C40 C39 C32 120.5(7) . . ?
C40 C39 C44 118.3(7) . . ?
C44 C39 C32 121.2(6) . . ?
C39 C40 H40 118.6 . . ?
C39 C40 C41 122.8(10) . . ?
C41 C40 H40 118.6 . . ?
C40 C41 H41 121.1 . . ?
C42 C41 C40 117.8(9) . . ?
C42 C41 H41 121.1 . . ?
C41 C42 H42 118.4 . . ?
C41 C42 C43 123.2(9) . . ?
C43 C42 H42 118.4 . . ?
C42 C43 H43 121.7 . . ?
C42 C43 C44 116.7(10) . . ?
C44 C43 H43 121.7 . . ?
C39 C44 C43 121.3(8) . . ?
C39 C44 H44 119.4 . . ?
C43 C44 H44 119.4 . . ?
C29 C45 H45A 109.5 . . ?
C29 C45 H45B 109.5 . . ?
C29 C45 H45C 109.5 . . ?
H45A C45 H45B 109.5 . . ?
H45A C45 H45C 109.5 . . ?
H45B C45 H45C 109.5 . . ?
F3 B51 F4 109.8(7) . . ?
F3 B51 F5 110.3(7) . . ?
F3 B51 F6 117.5(9) . . ?
F4 B51 F5 107.6(9) . . ?
F6 B51 F4 103.9(7) . . ?
F6 B51 F5 107.1(7) . . ?

loop_
_geom_bond_atom_site_label_1
_geom_bond_atom_site_label_2
_geom_bond_distance
_geom_bond_site_symmetry_2
_geom_bond_publ_flag
F1 C7 1.369(8) . ?
F2 C27 1.348(7) . ?
N1 C3 1.415(7) . ?
N1 C4AA 1.306(7) . ?
N1 C6 1.446(7) . ?
N2 C2 1.382(7) . ?
N2 C4AA 1.346(7) . ?
N2 C26 1.422(6) . ?
C2 C3 1.332(9) . ?
C2 C4 1.491(8) . ?
C3 C5 1.504(8) . ?
C4 H4A 0.9600 . ?
C4 H4B 0.9600 . ?
C4 H4C 0.9600 . ?
C4AA H4AA 0.9300 . ?
C5 H5A 0.9600 . ?
C5 H5B 0.9600 . ?
C5 H5C 0.9600 . ?
C6 C7 1.369(9) . ?
C6 C11 1.418(8) . ?
C7 C8 1.368(9) . ?
C8 H8 0.9300 . ?
C8 C9 1.368(10) . ?
C9 C10 1.386(9) . ?
C9 C25 1.509(9) . ?
C10 H10 0.9300 . ?
C10 C11 1.387(8) . ?
C11 C12 1.521(8) . ?
C12 H12 0.9800 . ?
C12 C13 1.541(9) . ?
C12 C19 1.517(8) . ?
C13 C14 1.380(10) . ?
C13 C18 1.346(10) . ?
C14 H14 0.9300 . ?
C14 C15 1.389(11) . ?
C15 H15 0.9300 . ?
C15 C16 1.336(13) . ?
C16 H16 0.9300 . ?
C16 C17 1.344(13) . ?
C17 H17 0.9300 . ?
C17 C18 1.395(11) . ?
C18 H18 0.9300 . ?
C19 C20 1.372(11) . ?
C19 C24 1.358(12) . ?
C20 H20 0.9300 . ?
C20 C21 1.369(13) . ?
C21 H21 0.9300 . ?
C21 C22 1.344(16) . ?
C22 H22 0.9300 . ?
C22 C23 1.358(16) . ?
C23 H23 0.9300 . ?
C23 C24 1.442(12) . ?
C24 H24 0.9300 . ?
C25 H25A 0.9600 . ?
C25 H25B 0.9600 . ?
C25 H25C 0.9600 . ?
C26 C27 1.392(8) . ?
C26 C31 1.386(8) . ?
C27 C28 1.360(9) . ?
C28 H28 0.9300 . ?
C28 C29 1.388(9) . ?
C29 C30 1.389(9) . ?
C29 C45 1.517(9) . ?
C30 H30 0.9300 . ?
C30 C31 1.372(7) . ?
C31 C32 1.531(7) . ?
C32 H32 0.9800 . ?
C32 C33 1.525(8) . ?
C32 C39 1.498(8) . ?
C33 C34 1.370(9) . ?
C33 C38 1.371(10) . ?
C34 H34 0.9300 . ?
C34 C35 1.402(11) . ?
C35 H35 0.9300 . ?
C35 C36 1.355(15) . ?
C36 H36 0.9300 . ?
C36 C37 1.333(15) . ?
C37 H37 0.9300 . ?
C37 C38 1.375(12) . ?
C38 H38 0.9300 . ?
C39 C40 1.375(9) . ?
C39 C44 1.386(10) . ?
C40 H40 0.9300 . ?
C40 C41 1.392(13) . ?
C41 H41 0.9300 . ?
C41 C42 1.357(17) . ?
C42 H42 0.9300 . ?
C42 C43 1.403(15) . ?
C43 H43 0.9300 . ?
C43 C44 1.419(11) . ?
C44 H44 0.9300 . ?
C45 H45A 0.9600 . ?
C45 H45B 0.9600 . ?
C45 H45C 0.9600 . ?
F3 B51 1.295(9) . ?
F4 B51 1.382(12) . ?
F5 B51 1.382(10) . ?
F6 B51 1.358(10) . ?

loop_
_geom_torsion_atom_site_label_1
_geom_torsion_atom_site_label_2
_geom_torsion_atom_site_label_3
_geom_torsion_atom_site_label_4
_geom_torsion
_geom_torsion_site_symmetry_1
_geom_torsion_site_symmetry_2
_geom_torsion_site_symmetry_3
_geom_torsion_site_symmetry_4
_geom_torsion_publ_flag
F1 C7 C8 C9 179.6(7) . . . . ?
F2 C27 C28 C29 -179.8(6) . . . . ?
N1 C6 C7 F1 1.3(9) . . . . ?
N1 C6 C7 C8 -179.9(6) . . . . ?
N1 C6 C11 C10 -179.2(5) . . . . ?
N1 C6 C11 C12 -2.1(8) . . . . ?
N2 C2 C3 N1 2.1(7) . . . . ?
N2 C2 C3 C5 -178.0(7) . . . . ?
N2 C26 C27 F2 -0.1(7) . . . . ?
N2 C26 C27 C28 -179.7(5) . . . . ?
N2 C26 C31 C30 -179.5(5) . . . . ?
N2 C26 C31 C32 4.4(7) . . . . ?
C2 N2 C4AA N1 0.4(6) . . . . ?
C2 N2 C26 C27 81.0(7) . . . . ?
C2 N2 C26 C31 -99.1(7) . . . . ?
C3 N1 C4AA N2 0.8(7) . . . . ?
C3 N1 C6 C7 69.1(8) . . . . ?
C3 N1 C6 C11 -110.9(7) . . . . ?
C4 C2 C3 N1 179.9(6) . . . . ?
C4 C2 C3 C5 -0.2(13) . . . . ?
C4AA N1 C3 C2 -1.8(7) . . . . ?
C4AA N1 C3 C5 178.2(6) . . . . ?
C4AA N1 C6 C7 -108.3(7) . . . . ?
C4AA N1 C6 C11 71.7(8) . . . . ?
C4AA N2 C2 C3 -1.6(7) . . . . ?
C4AA N2 C2 C4 -179.6(6) . . . . ?
C4AA N2 C26 C27 -104.2(6) . . . . ?
C4AA N2 C26 C31 75.7(7) . . . . ?
C6 N1 C3 C2 -179.6(5) . . . . ?
C6 N1 C3 C5 0.5(10) . . . . ?
C6 N1 C4AA N2 178.6(5) . . . . ?
C6 C7 C8 C9 0.8(11) . . . . ?
C6 C11 C12 C13 -174.4(6) . . . . ?
C6 C11 C12 C19 56.5(8) . . . . ?
C7 C6 C11 C10 0.8(8) . . . . ?
C7 C6 C11 C12 177.9(6) . . . . ?
C7 C8 C9 C10 -2.8(11) . . . . ?
C7 C8 C9 C25 179.9(7) . . . . ?
C8 C9 C10 C11 3.9(10) . . . . ?
C9 C10 C11 C6 -2.8(9) . . . . ?
C9 C10 C11 C12 -179.8(6) . . . . ?
C10 C11 C12 C13 2.4(9) . . . . ?
C10 C11 C12 C19 -126.7(6) . . . . ?
C11 C6 C7 F1 -178.7(6) . . . . ?
C11 C6 C7 C8 0.1(10) . . . . ?
C11 C12 C13 C14 100.8(7) . . . . ?
C11 C12 C13 C18 -80.9(8) . . . . ?
C11 C12 C19 C20 -136.0(7) . . . . ?
C11 C12 C19 C24 43.4(10) . . . . ?
C12 C13 C14 C15 177.5(7) . . . . ?
C12 C13 C18 C17 -178.9(7) . . . . ?
C12 C19 C20 C21 179.5(9) . . . . ?
C12 C19 C24 C23 -177.9(8) . . . . ?
C13 C12 C19 C20 94.3(8) . . . . ?
C13 C12 C19 C24 -86.3(8) . . . . ?
C13 C14 C15 C16 1.5(14) . . . . ?
C14 C13 C18 C17 -0.6(11) . . . . ?
C14 C15 C16 C17 -0.4(15) . . . . ?
C15 C16 C17 C18 -1.2(15) . . . . ?
C16 C17 C18 C13 1.7(14) . . . . ?
C18 C13 C14 C15 -1.0(11) . . . . ?
C19 C12 C13 C14 -129.9(7) . . . . ?
C19 C12 C13 C18 48.4(9) . . . . ?
C19 C20 C21 C22 -2.4(18) . . . . ?
C20 C19 C24 C23 1.4(13) . . . . ?
C20 C21 C22 C23 3(2) . . . . ?
C21 C22 C23 C24 -1.5(19) . . . . ?
C22 C23 C24 C19 -0.8(15) . . . . ?
C24 C19 C20 C21 0.1(15) . . . . ?
C25 C9 C10 C11 -178.7(6) . . . . ?
C26 N2 C2 C3 173.8(5) . . . . ?
C26 N2 C2 C4 -4.2(9) . . . . ?
C26 N2 C4AA N1 -175.2(5) . . . . ?
C26 C27 C28 C29 -0.2(9) . . . . ?
C26 C31 C32 C33 -151.9(5) . . . . ?
C26 C31 C32 C39 77.9(7) . . . . ?
C27 C26 C31 C30 0.4(7) . . . . ?
C27 C26 C31 C32 -175.7(5) . . . . ?
C27 C28 C29 C30 -0.7(9) . . . . ?
C27 C28 C29 C45 179.9(6) . . . . ?
C28 C29 C30 C31 1.6(9) . . . . ?
C29 C30 C31 C26 -1.4(8) . . . . ?
C29 C30 C31 C32 174.6(5) . . . . ?
C30 C31 C32 C33 32.1(8) . . . . ?
C30 C31 C32 C39 -98.1(6) . . . . ?
C31 C26 C27 F2 180.0(5) . . . . ?
C31 C26 C27 C28 0.4(8) . . . . ?
C31 C32 C33 C34 66.1(7) . . . . ?
C31 C32 C33 C38 -117.0(7) . . . . ?
C31 C32 C39 C40 -132.9(6) . . . . ?
C31 C32 C39 C44 47.3(8) . . . . ?
C32 C33 C34 C35 176.3(6) . . . . ?
C32 C33 C38 C37 -177.9(9) . . . . ?
C32 C39 C40 C41 -179.2(8) . . . . ?
C32 C39 C44 C43 179.0(7) . . . . ?
C33 C32 C39 C40 97.0(7) . . . . ?
C33 C32 C39 C44 -82.8(8) . . . . ?
C33 C34 C35 C36 2.8(14) . . . . ?
C34 C33 C38 C37 -1.0(14) . . . . ?
C34 C35 C36 C37 -3.0(18) . . . . ?
C35 C36 C37 C38 1(2) . . . . ?
C36 C37 C38 C33 1(2) . . . . ?
C38 C33 C34 C35 -0.7(11) . . . . ?
C39 C32 C33 C34 -165.3(5) . . . . ?
C39 C32 C33 C38 11.5(9) . . . . ?
C39 C40 C41 C42 -1.0(15) . . . . ?
C40 C39 C44 C43 -0.8(12) . . . . ?
C40 C41 C42 C43 1.6(17) . . . . ?
C41 C42 C43 C44 -1.8(16) . . . . ?
C42 C43 C44 C39 1.4(13) . . . . ?
C44 C39 C40 C41 0.6(12) . . . . ?
C45 C29 C30 C31 -179.0(6) . . . . ?

loop_
_smtbx_masks_void_nr
_smtbx_masks_void_average_x
_smtbx_masks_void_average_y
_smtbx_masks_void_average_z
_smtbx_masks_void_volume
_smtbx_masks_void_count_electrons
_smtbx_masks_void_content
1 0.000 -0.660 0.250 415.5 78.9 ?
2 0.000 -0.455 0.750 415.5 78.9 ?
